data_1000458
loop_
_publ_author_name
'Loiseau, T'
'Taulelle, F'
'Ferey, G'

_publ_section_title
;
Crystal structure and solid-state nuclear magnetic resonance
characterization of an oxyfluorinated three-dimensional framework
gallophosphate with ULM-4 structural type. Structural relationships
with (Ga As O4)-2
;
_journal_coden_ASTM MCMTEV
_journal_name_full 'Microporous Materials'
_journal_page_first 83
_journal_page_last 93
_journal_paper_doi 10.1016/S0927-6513(96)00094-6
_journal_volume 9
_journal_year 1997
_chemical_formula_structural
;
(Ga3 (P O4)3 F2) ((N H3) (C H2)3 (N H3))0.75 (H3 O)0.5
;
_chemical_formula_sum 'C2.25 H10.5 F2 Ga3 N1.5 O12.5 P3'
_chemical_name_systematic
;
Trigallium tris(phosphate(V)) difluoride - 1,3-diaminopropane - oxonium
(1/0.75/0.5)
;
_space_group_IT_number 14
_symmetry_cell_setting monoclinic
_symmetry_Int_Tables_number 14
_symmetry_space_group_name_Hall '-P 2yn'
_symmetry_space_group_name_H-M 'P 1 21/n 1'
_cell_angle_alpha 90
_cell_angle_beta 94.21(2)
_cell_angle_gamma 90
_cell_formula_units_Z 4
_cell_length_a 8.674(1)
_cell_length_b 10.190(2)
_cell_length_c 16.82599(300)
_cell_volume 1483.2
_refine_ls_R_factor_all 0.045
_cod_depositor_comments
;
 Correcting the summary chemical formula by changing it from
 'F2 Ga3 H10.5 N1.5 O12.5 P3' to 'C2.25 H10.5 F2 Ga3 N1.5 O12.5 P3'.

 Antanas Vaitkus,
 2018-07-07

 Removing dummy hydrogen atoms.

 Antanas Vaitkus,
 2018-07-07
;
_cod_original_formula_sum 'H10.5 F2 Ga3 N1.5 O12.5 P3'
_cod_database_code 1000458

loop_
_symmetry_equiv_pos_as_xyz
x,y,z
1/2+x,1/2-y,1/2+z
-x,-y,-z
1/2-x,1/2+y,1/2-z

loop_
_atom_site_label
_atom_site_type_symbol
_atom_site_symmetry_multiplicity
_atom_site_Wyckoff_symbol
_atom_site_fract_x
_atom_site_fract_y
_atom_site_fract_z
_atom_site_occupancy
_atom_site_attached_hydrogens
_atom_site_calc_flag
Ga1 Ga3+ 4 e 0.2689(1) 0.8271(1) 0.2010(1) 1. 0 d
Ga2 Ga3+ 4 e 0.9248(1) 0.6608(1) 0.2317(1) 1. 0 d
Ga3 Ga3+ 4 e 0.4165(1) 0.8519(1) 0.4029(1) 1. 0 d
P1 P5+ 4 e 0.0963(2) 0.6419(2) 0.0713(1) 1. 0 d
P2 P5+ 4 e 0.6239(2) 0.8541(2) 0.2565(1) 1. 0 d
P3 P5+ 4 e 0.2215(2) 0.6252(2) 0.3370(1) 1. 0 d
F1 F1- 4 e 0.0483(6) 0.8284(6) 0.2204(3) 1. 0 d
F2 F1- 4 e 0.2966(7) 0.9192(5) 0.3036(3) 1. 0 d
O1 O2- 4 e 0.2337(7) 0.7207(6) 0.1063(4) 1. 0 d
O2 O2- 4 e 0.3480(8) 0.0033(6) 0.4499(4) 1. 0 d
O3 O2- 4 e 0.9692(8) 0.6237(7) 0.1292(4) 1. 0 d
O4 O2- 4 e 0.5324(8) 0.7873(6) 0.4962(4) 1. 0 d
O5 O2- 4 e 0.5795(8) 0.8175(7) 0.3407(4) 1. 0 d
O6 O2- 4 e 0.4902(7) 0.8342(6) 0.1920(4) 1. 0 d
O7 O2- 4 e 0.8155(8) 0.4955(6) 0.2428(4) 1. 0 d
O8 O2- 4 e 0.7522(8) 0.7612(7) 0.2358(4) 1. 0 d
O9 O2- 4 e 0.2951(7) 0.6656(6) 0.2617(4) 1. 0 d
O10 O2- 4 e 0.0433(7) 0.6388(7) 0.3268(4) 1. 0 d
O11 O2- 4 e 0.2760(8) 0.7133(6) 0.4094(4) 1. 0 d
O12 O2- 4 e 0.2339(8) 0.9848(6) 0.1395(4) 1. 0 d
N1 N2- 4 e 0.999(1) 0.028(1) 0.3507(7) 1. 3 d
C1 C0 2 b 0. 0. 0.5 1. 2 d
C2 C0 4 e 0.970(3) 0.951(3) 0.418(2) 0.5 2 d
C3 C0 4 e 0.965(4) 0.073(3) 0.433(2) 0.5 2 d
O13 O2- 4 e 0.4487(10) 0.5096(8) 0.5240(5) 0.5 3 d
N2 N2- 4 e 0.3325(20) 0.4663(17) 0.5922(10) 0.167 3 d
C4 C0 4 e 0.3325(20) 0.4663(17) 0.5922(10) 0.25 2 d
N3 N2- 4 e 0.1901(20) 0.4207(18) 0.5472(10) 0.167 3 d
C5 C0 4 e 0.1901(20) 0.4207(18) 0.5472(10) 0.25 2 d
N4 N2- 4 e 0.0631(18) 0.5348(16) 0.5245(9) 0.167 3 d
C6 C0 4 e 0.0631(18) 0.5348(16) 0.5245(9) 0.25 2 d

loop_
_atom_type_symbol
_atom_type_oxidation_number
Ga3+ 3.000
P5+ 5.000
F1- -1.000
O2- -2.000
N2- -2.000
C0 0.000
H1+ 1.000
H0 0.000
